data_4335668
loop_
_publ_author_name
'Nian-Tzu Suen'
'Svilen Bobev'

_publ_section_title
;
 New Polar Intermetallic Phases RE2Zn5Tt (RE = La-Nd; Tt = Sn and Pb):
 Synthesis, Structure, Chemical Bonding, and Magnetic Properties
;
_journal_name_full 'Inorganic Chemistry'
_journal_page_first 9102
_journal_page_last 9110
_journal_paper_doi 10.1021/ic401339v
_journal_volume 52
_journal_year 2013
_chemical_formula_moiety Pr2Zn5Pb
_chemical_formula_sum 'Pb Pr2 Zn5'
_chemical_formula_weight 815.86
_chemical_name_systematic
; 
 ? 
;
_space_group_IT_number 63
_symmetry_cell_setting orthorhombic
_symmetry_space_group_name_Hall '-C 2c 2'
_symmetry_space_group_name_H-M 'C m c m'
_atom_sites_solution_primary direct
_atom_sites_solution_secondary difmap
_audit_creation_method SHELXL-97
_cell_angle_alpha 90.00
_cell_angle_beta 90.00
_cell_angle_gamma 90.00
_cell_formula_units_Z 4
_cell_length_a 4.4636(8)
_cell_length_b 16.632(3)
_cell_length_c 9.1240(16)
_cell_measurement_reflns_used 1406
_cell_measurement_temperature 200(2)
_cell_measurement_theta_max 29.59
_cell_measurement_theta_min 3.31
_cell_volume 677.4(2)
_computing_cell_refinement 'Bruker SAINT'
_computing_data_collection 'Bruker APEX2'
_computing_data_reduction 'Bruker SAINT'
_computing_molecular_graphics 'Bruker SHELXTL'
_computing_publication_material 'Bruker SHELXTL'
_computing_structure_refinement 'SHELXL-97 (Sheldrick, 2008)'
_computing_structure_solution 'SHELXS-97 (Sheldrick, 2008)'
_diffrn_ambient_temperature 200(2)
_diffrn_measured_fraction_theta_full 1.000
_diffrn_measured_fraction_theta_max 1.000
_diffrn_measurement_device_type 'Bruker APEX-II CCD'
_diffrn_measurement_method '\f and \w scans'
_diffrn_radiation_monochromator graphite
_diffrn_radiation_source 'fine-focus sealed tube'
_diffrn_radiation_type MoK\a
_diffrn_radiation_wavelength 0.71073
_diffrn_reflns_av_R_equivalents 0.0372
_diffrn_reflns_av_sigmaI/netI 0.0172
_diffrn_reflns_limit_h_max 5
_diffrn_reflns_limit_h_min -5
_diffrn_reflns_limit_k_max 20
_diffrn_reflns_limit_k_min -20
_diffrn_reflns_limit_l_max 11
_diffrn_reflns_limit_l_min -11
_diffrn_reflns_number 4001
_diffrn_reflns_theta_full 25.00
_diffrn_reflns_theta_max 26.35
_diffrn_reflns_theta_min 2.45
_exptl_absorpt_coefficient_mu 56.100
_exptl_absorpt_correction_T_max 0.2839
_exptl_absorpt_correction_T_min 0.1658
_exptl_absorpt_correction_type multi-scan
_exptl_crystal_colour silver
_exptl_crystal_density_diffrn 8.000
_exptl_crystal_description irregular
_exptl_crystal_F_000 1400
_exptl_crystal_size_max 0.05
_exptl_crystal_size_mid 0.05
_exptl_crystal_size_min 0.03
_refine_diff_density_max 0.937
_refine_diff_density_min -1.074
_refine_diff_density_rms 0.254
_refine_ls_extinction_coef 0.00026(3)
_refine_ls_extinction_expression Fc^*^=kFc[1+0.001xFc^2^\l^3^/sin(2\q)]^-1/4^
_refine_ls_extinction_method SHELXL
_refine_ls_goodness_of_fit_ref 1.156
_refine_ls_matrix_type full
_refine_ls_number_parameters 30
_refine_ls_number_reflns 423
_refine_ls_number_restraints 0
_refine_ls_restrained_S_all 1.144
_refine_ls_R_factor_all 0.0223
_refine_ls_R_factor_gt 0.0204
_refine_ls_shift/su_max 0.000
_refine_ls_shift/su_mean 0.000
_refine_ls_structure_factor_coef Fsqd
_refine_ls_weighting_details 'calc w=1/[\s^2^(Fo^2^)+(0.0061P)^2^+22.6783P] where P=(Fo^2^+2Fc^2^)/3'
_refine_ls_weighting_scheme calc
_refine_ls_wR_factor_gt 0.0361
_refine_ls_wR_factor_ref 0.0365
_reflns_number_gt 400
_reflns_number_total 423
_reflns_threshold_expression >2sigma(I)
_cod_data_source_file ic401339v_si_002_7.cif
_cod_data_source_block VII
_cod_database_code 4335668

loop_
_symmetry_equiv_pos_as_xyz
'x, y, z'
'-x, -y, z+1/2'
'-x, y, -z+1/2'
'x, -y, -z'
'x+1/2, y+1/2, z'
'-x+1/2, -y+1/2, z+1/2'
'-x+1/2, y+1/2, -z+1/2'
'x+1/2, -y+1/2, -z'
'-x, -y, -z'
'x, y, -z-1/2'
'x, -y, z-1/2'
'-x, y, z'
'-x+1/2, -y+1/2, -z'
'x+1/2, y+1/2, -z-1/2'
'x+1/2, -y+1/2, z-1/2'
'-x+1/2, y+1/2, z'

loop_
_atom_site_label
_atom_site_type_symbol
_atom_site_fract_x
_atom_site_fract_y
_atom_site_fract_z
_atom_site_U_iso_or_equiv
_atom_site_adp_type
_atom_site_occupancy
_atom_site_symmetry_multiplicity
_atom_site_calc_flag
_atom_site_refinement_flags
Pr1 Pr 0.0000 0.79629(5) 0.2500 0.00598(19) Uani 1 4 d S
Pr2 Pr 0.0000 0.0000 0.0000 0.0083(2) Uani 1 4 d S
Pb1 Pb 0.0000 0.44644(3) 0.2500 0.00824(16) Uani 1 4 d S
Zn1 Zn 0.0000 0.18528(7) 0.10905(12) 0.0075(3) Uani 1 2 d S
Zn2 Zn 0.0000 0.34219(7) 0.01600(13) 0.0109(3) Uani 1 2 d S
Zn3 Zn 0.0000 0.60777(11) 0.2500 0.0165(4) Uani 1 4 d S

loop_
_atom_site_aniso_label
_atom_site_aniso_U_11
_atom_site_aniso_U_22
_atom_site_aniso_U_33
_atom_site_aniso_U_23
_atom_site_aniso_U_13
_atom_site_aniso_U_12
Pr1 0.0052(4) 0.0059(4) 0.0069(4) 0.000 0.000 0.000
Pr2 0.0065(4) 0.0087(4) 0.0096(4) 0.0031(3) 0.000 0.000
Pb1 0.0087(3) 0.0072(3) 0.0088(3) 0.000 0.000 0.000
Zn1 0.0042(5) 0.0102(6) 0.0080(6) -0.0045(5) 0.000 0.000
Zn2 0.0109(6) 0.0129(6) 0.0088(6) -0.0003(5) 0.000 0.000
Zn3 0.0302(11) 0.0082(9) 0.0111(9) 0.000 0.000 0.000

loop_
_atom_type_symbol
_atom_type_description
_atom_type_scat_dispersion_real
_atom_type_scat_dispersion_imag
_atom_type_scat_source
Zn Zn 0.2839 1.4301 'International Tables Vol C Tables 4.2.6.8 and 6.1.1.4'
Pr Pr -0.2180 2.8214 'International Tables Vol C Tables 4.2.6.8 and 6.1.1.4'
Pb Pb -3.3944 10.1111 'International Tables Vol C Tables 4.2.6.8 and 6.1.1.4'

loop_
_geom_angle_atom_site_label_1
_geom_angle_atom_site_label_2
_geom_angle_atom_site_label_3
_geom_angle
_geom_angle_site_symmetry_1
_geom_angle_site_symmetry_3
Zn3 Pr1 Zn1 54.37(2) . 5_455
Zn3 Pr1 Zn1 54.37(2) . 14_456
Zn1 Pr1 Zn1 47.88(4) 5_455 14_456
Zn3 Pr1 Zn1 54.37(2) . 14_556
Zn1 Pr1 Zn1 108.74(5) 5_455 14_556
Zn1 Pr1 Zn1 89.54(4) 14_456 14_556
Zn3 Pr1 Zn1 54.37(2) . 5
Zn1 Pr1 Zn1 89.54(4) 5_455 5
Zn1 Pr1 Zn1 108.74(5) 14_456 5
Zn1 Pr1 Zn1 47.88(4) 14_556 5
Zn3 Pr1 Zn2 103.88(3) . 14_556
Zn1 Pr1 Zn2 154.97(4) 5_455 14_556
Zn1 Pr1 Zn2 111.19(3) 14_456 14_556
Zn1 Pr1 Zn2 51.21(3) 14_556 14_556
Zn1 Pr1 Zn2 85.30(3) 5 14_556
Zn3 Pr1 Zn2 103.88(3) . 5_455
Zn1 Pr1 Zn2 51.21(3) 5_455 5_455
Zn1 Pr1 Zn2 85.30(3) 14_456 5_455
Zn1 Pr1 Zn2 154.97(4) 14_556 5_455
Zn1 Pr1 Zn2 111.19(3) 5 5_455
Zn2 Pr1 Zn2 152.23(5) 14_556 5_455
Zn3 Pr1 Zn2 103.88(3) . 5
Zn1 Pr1 Zn2 111.19(3) 5_455 5
Zn1 Pr1 Zn2 154.97(4) 14_456 5
Zn1 Pr1 Zn2 85.30(3) 14_556 5
Zn1 Pr1 Zn2 51.21(3) 5 5
Zn2 Pr1 Zn2 84.30(4) 14_556 5
Zn2 Pr1 Zn2 89.09(3) 5_455 5
Zn3 Pr1 Zn2 103.88(3) . 14_456
Zn1 Pr1 Zn2 85.30(3) 5_455 14_456
Zn1 Pr1 Zn2 51.21(3) 14_456 14_456
Zn1 Pr1 Zn2 111.19(3) 14_556 14_456
Zn1 Pr1 Zn2 154.97(4) 5 14_456
Zn2 Pr1 Zn2 89.09(3) 14_556 14_456
Zn2 Pr1 Zn2 84.30(4) 5_455 14_456
Zn2 Pr1 Zn2 152.23(5) 5 14_456
Zn3 Pr1 Zn1 95.34(2) . 2_565
Zn1 Pr1 Zn1 117.27(2) 5_455 2_565
Zn1 Pr1 Zn1 69.53(3) 14_456 2_565
Zn1 Pr1 Zn1 69.53(3) 14_556 2_565
Zn1 Pr1 Zn1 117.27(2) 5 2_565
Zn2 Pr1 Zn1 46.331(18) 14_556 2_565
Zn2 Pr1 Zn1 130.23(2) 5_455 2_565
Zn2 Pr1 Zn1 130.23(2) 5 2_565
Zn2 Pr1 Zn1 46.331(18) 14_456 2_565
Zn3 Pr1 Zn1 95.34(2) . 9_565
Zn1 Pr1 Zn1 69.53(3) 5_455 9_565
Zn1 Pr1 Zn1 117.27(2) 14_456 9_565
Zn1 Pr1 Zn1 117.27(2) 14_556 9_565
Zn1 Pr1 Zn1 69.53(3) 5 9_565
Zn2 Pr1 Zn1 130.23(2) 14_556 9_565
Zn2 Pr1 Zn1 46.331(18) 5_455 9_565
Zn2 Pr1 Zn1 46.331(18) 5 9_565
Zn2 Pr1 Zn1 130.23(2) 14_456 9_565
Zn1 Pr1 Zn1 169.32(5) 2_565 9_565
Zn3 Pr1 Zn2 46.50(2) . 9_565
Zn1 Pr1 Zn2 45.943(18) 5_455 9_565
Zn1 Pr1 Zn2 83.87(3) 14_456 9_565
Zn1 Pr1 Zn2 83.87(3) 14_556 9_565
Zn1 Pr1 Zn2 45.943(18) 5 9_565
Zn2 Pr1 Zn2 130.688(19) 14_556 9_565
Zn2 Pr1 Zn2 71.24(3) 5_455 9_565
Zn2 Pr1 Zn2 71.24(3) 5 9_565
Zn2 Pr1 Zn2 130.688(19) 14_456 9_565
Zn1 Pr1 Zn2 141.84(4) 2_565 9_565
Zn1 Pr1 Zn2 48.84(3) 9_565 9_565
Zn1 Pr2 Zn1 180.0 . 9
Zn1 Pr2 Pb1 87.460(19) . 13_455
Zn1 Pr2 Pb1 92.540(19) 9 13_455
Zn1 Pr2 Pb1 92.540(19) . 5_545
Zn1 Pr2 Pb1 87.460(19) 9 5_545
Pb1 Pr2 Pb1 180.000(18) 13_455 5_545
Zn1 Pr2 Pb1 87.460(19) . 13
Zn1 Pr2 Pb1 92.540(19) 9 13
Pb1 Pr2 Pb1 84.692(14) 13_455 13
Pb1 Pr2 Pb1 95.308(14) 5_545 13
Zn1 Pr2 Pb1 92.540(19) . 5_445
Zn1 Pr2 Pb1 87.460(19) 9 5_445
Pb1 Pr2 Pb1 95.308(14) 13_455 5_445
Pb1 Pr2 Pb1 84.692(14) 5_545 5_445
Pb1 Pr2 Pb1 180.000(18) 13 5_445
Zn1 Pr2 Zn2 44.659(18) . 13
Zn1 Pr2 Zn2 135.341(18) 9 13
Pb1 Pr2 Zn2 101.66(2) 13_455 13
Pb1 Pr2 Zn2 78.34(2) 5_545 13
Pb1 Pr2 Zn2 47.95(2) 13 13
Pb1 Pr2 Zn2 132.05(2) 5_445 13
Zn1 Pr2 Zn2 135.341(18) . 5_445
Zn1 Pr2 Zn2 44.659(18) 9 5_445
Pb1 Pr2 Zn2 78.34(2) 13_455 5_445
Pb1 Pr2 Zn2 101.66(2) 5_545 5_445
Pb1 Pr2 Zn2 132.05(2) 13 5_445
Pb1 Pr2 Zn2 47.95(2) 5_445 5_445
Zn2 Pr2 Zn2 180.00(3) 13 5_445
Zn1 Pr2 Zn2 44.659(18) . 13_455
Zn1 Pr2 Zn2 135.341(18) 9 13_455
Pb1 Pr2 Zn2 47.95(2) 13_455 13_455
Pb1 Pr2 Zn2 132.05(2) 5_545 13_455
Pb1 Pr2 Zn2 101.66(2) 13 13_455
Pb1 Pr2 Zn2 78.34(2) 5_445 13_455
Zn2 Pr2 Zn2 80.66(3) 13 13_455
Zn2 Pr2 Zn2 99.34(3) 5_445 13_455
Zn1 Pr2 Zn2 135.341(18) . 5_545
Zn1 Pr2 Zn2 44.659(18) 9 5_545
Pb1 Pr2 Zn2 132.05(2) 13_455 5_545
Pb1 Pr2 Zn2 47.95(2) 5_545 5_545
Pb1 Pr2 Zn2 78.34(2) 13 5_545
Pb1 Pr2 Zn2 101.66(2) 5_445 5_545
Zn2 Pr2 Zn2 99.34(3) 13 5_545
Zn2 Pr2 Zn2 80.66(3) 5_445 5_545
Zn2 Pr2 Zn2 180.0 13_455 5_545
Zn1 Pr2 Pr1 51.84(2) . 9_565
Zn1 Pr2 Pr1 128.16(2) 9 9_565
Pb1 Pr2 Pr1 52.590(10) 13_455 9_565
Pb1 Pr2 Pr1 127.410(10) 5_545 9_565
Pb1 Pr2 Pr1 52.590(10) 13 9_565
Pb1 Pr2 Pr1 127.410(10) 5_445 9_565
Zn2 Pr2 Pr1 49.079(18) 13 9_565
Zn2 Pr2 Pr1 130.921(18) 5_445 9_565
Zn2 Pr2 Pr1 49.079(18) 13_455 9_565
Zn2 Pr2 Pr1 130.921(18) 5_545 9_565
Zn1 Pr2 Pr1 128.16(2) . 1_545
Zn1 Pr2 Pr1 51.84(2) 9 1_545
Pb1 Pr2 Pr1 127.410(10) 13_455 1_545
Pb1 Pr2 Pr1 52.590(10) 5_545 1_545
Pb1 Pr2 Pr1 127.410(10) 13 1_545
Pb1 Pr2 Pr1 52.590(10) 5_445 1_545
Zn2 Pr2 Pr1 130.921(18) 13 1_545
Zn2 Pr2 Pr1 49.079(18) 5_445 1_545
Zn2 Pr2 Pr1 130.921(18) 13_455 1_545
Zn2 Pr2 Pr1 49.079(18) 5_545 1_545
Pr1 Pr2 Pr1 180.000(12) 9_565 1_545
Zn3 Pb1 Zn2 129.08(3) . .
Zn3 Pb1 Zn2 129.08(3) . 10_556
Zn2 Pb1 Zn2 101.84(6) . 10_556
Zn3 Pb1 Pr2 74.403(9) . 6
Zn2 Pb1 Pr2 134.742(13) . 6
Zn2 Pb1 Pr2 68.60(2) 10_556 6
Zn3 Pb1 Pr2 74.403(9) . 5_455
Zn2 Pb1 Pr2 68.60(2) . 5_455
Zn2 Pb1 Pr2 134.742(13) 10_556 5_455
Pr2 Pb1 Pr2 148.806(19) 6 5_455
Zn3 Pb1 Pr2 74.403(9) . 6_455
Zn2 Pb1 Pr2 134.742(13) . 6_455
Zn2 Pb1 Pr2 68.60(2) 10_556 6_455
Pr2 Pb1 Pr2 84.692(14) 6 6_455
Pr2 Pb1 Pr2 87.016(14) 5_455 6_455
Zn3 Pb1 Pr2 74.403(9) . 5
Zn2 Pb1 Pr2 68.60(2) . 5
Zn2 Pb1 Pr2 134.742(13) 10_556 5
Pr2 Pb1 Pr2 87.016(14) 6 5
Pr2 Pb1 Pr2 84.692(14) 5_455 5
Pr2 Pb1 Pr2 148.806(19) 6_455 5
Zn3 Pb1 Pr1 138.213(13) . 5_445
Zn2 Pb1 Pr1 61.96(2) . 5_445
Zn2 Pb1 Pr1 61.96(2) 10_556 5_445
Pr2 Pb1 Pr1 130.492(12) 6 5_445
Pr2 Pb1 Pr1 75.617(12) 5_455 5_445
Pr2 Pb1 Pr1 75.617(12) 6_455 5_445
Pr2 Pb1 Pr1 130.492(12) 5 5_445
Zn3 Pb1 Pr1 138.213(13) . 5_545
Zn2 Pb1 Pr1 61.96(2) . 5_545
Zn2 Pb1 Pr1 61.96(2) 10_556 5_545
Pr2 Pb1 Pr1 75.617(12) 6 5_545
Pr2 Pb1 Pr1 130.492(12) 5_455 5_545
Pr2 Pb1 Pr1 130.492(12) 6_455 5_545
Pr2 Pb1 Pr1 75.617(12) 5 5_545
Pr1 Pb1 Pr1 83.57(3) 5_445 5_545
Zn2 Zn1 Zn2 122.31(7) 13_455 13
Zn2 Zn1 Zn1 116.60(3) 13_455 10_556
Zn2 Zn1 Zn1 116.60(3) 13 10_556
Zn2 Zn1 Zn2 91.84(4) 13_455 .
Zn2 Zn1 Zn2 91.84(4) 13 .
Zn1 Zn1 Zn2 108.02(3) 10_556 .
Zn2 Zn1 Zn3 56.01(3) 13_455 5_445
Zn2 Zn1 Zn3 142.97(6) 13 5_445
Zn1 Zn1 Zn3 63.48(2) 10_556 5_445
Zn2 Zn1 Zn3 124.32(4) . 5_445
Zn2 Zn1 Zn3 142.97(6) 13_455 5_545
Zn2 Zn1 Zn3 56.01(3) 13 5_545
Zn1 Zn1 Zn3 63.48(2) 10_556 5_545
Zn2 Zn1 Zn3 124.32(4) . 5_545
Zn3 Zn1 Zn3 101.58(5) 5_445 5_545
Zn2 Zn1 Pr1 154.57(5) 13_455 5_545
Zn2 Zn1 Pr1 70.69(3) 13 5_545
Zn1 Zn1 Pr1 66.06(2) 10_556 5_545
Zn2 Zn1 Pr1 64.63(3) . 5_545
Zn3 Zn1 Pr1 128.70(4) 5_445 5_545
Zn3 Zn1 Pr1 62.22(4) 5_545 5_545
Zn2 Zn1 Pr1 70.69(3) 13_455 5_445
Zn2 Zn1 Pr1 154.57(5) 13 5_445
Zn1 Zn1 Pr1 66.06(2) 10_556 5_445
Zn2 Zn1 Pr1 64.63(3) . 5_445
Zn3 Zn1 Pr1 62.22(4) 5_445 5_445
Zn3 Zn1 Pr1 128.70(4) 5_545 5_445
Pr1 Zn1 Pr1 89.53(4) 5_545 5_445
Zn2 Zn1 Pr2 72.04(4) 13_455 .
Zn2 Zn1 Pr2 72.04(4) 13 .
Zn1 Zn1 Pr2 107.90(2) 10_556 .
Zn2 Zn1 Pr2 144.08(5) . .
Zn3 Zn1 Pr2 73.22(4) 5_445 .
Zn3 Zn1 Pr2 73.22(4) 5_545 .
Pr1 Zn1 Pr2 132.77(2) 5_545 .
Pr1 Zn1 Pr2 132.77(2) 5_445 .
Zn2 Zn1 Pr1 64.58(3) 13_455 9_565
Zn2 Zn1 Pr1 64.58(3) 13 9_565
Zn1 Zn1 Pr1 174.66(2) 10_556 9_565
Zn2 Zn1 Pr1 66.64(4) . 9_565
Zn3 Zn1 Pr1 119.09(3) 5_445 9_565
Zn3 Zn1 Pr1 119.09(3) 5_545 9_565
Pr1 Zn1 Pr1 110.47(3) 5_545 9_565
Pr1 Zn1 Pr1 110.47(3) 5_445 9_565
Pr2 Zn1 Pr1 77.45(3) . 9_565
Zn1 Zn2 Zn1 122.31(7) 13_455 13
Zn1 Zn2 Zn3 68.57(4) 13_455 9_565
Zn1 Zn2 Zn3 68.57(4) 13 9_565
Zn1 Zn2 Zn1 88.16(4) 13_455 .
Zn1 Zn2 Zn1 88.16(4) 13 .
Zn3 Zn2 Zn1 126.95(6) 9_565 .
Zn1 Zn2 Pb1 117.43(3) 13_455 .
Zn1 Zn2 Pb1 117.43(3) 13 .
Zn3 Zn2 Pb1 121.99(6) 9_565 .
Zn1 Zn2 Pb1 111.06(5) . .
Zn1 Zn2 Pr1 150.68(6) 13_455 5_545
Zn1 Zn2 Pr1 69.08(3) 13 5_545
Zn3 Zn2 Pr1 135.448(17) 9_565 5_545
Zn1 Zn2 Pr1 64.16(3) . 5_545
Pb1 Zn2 Pr1 68.31(3) . 5_545
Zn1 Zn2 Pr1 69.08(3) 13_455 5_445
Zn1 Zn2 Pr1 150.68(6) 13 5_445
Zn3 Zn2 Pr1 135.448(17) 9_565 5_445
Zn1 Zn2 Pr1 64.16(3) . 5_445
Pb1 Zn2 Pr1 68.31(3) . 5_445
Pr1 Zn2 Pr1 89.09(3) 5_545 5_445
Zn1 Zn2 Pr1 63.36(3) 13_455 9_565
Zn1 Zn2 Pr1 63.36(3) 13 9_565
Zn3 Zn2 Pr1 62.43(5) 9_565 9_565
Zn1 Zn2 Pr1 64.52(4) . 9_565
Pb1 Zn2 Pr1 175.58(5) . 9_565
Pr1 Zn2 Pr1 108.76(3) 5_545 9_565
Pr1 Zn2 Pr1 108.76(3) 5_445 9_565
Zn1 Zn2 Pr2 133.20(5) 13_455 5
Zn1 Zn2 Pr2 63.30(3) 13 5
Zn3 Zn2 Pr2 73.33(4) 9_565 5
Zn1 Zn2 Pr2 137.47(2) . 5
Pb1 Zn2 Pr2 63.45(2) . 5
Pr1 Zn2 Pr2 75.94(2) 5_545 5
Pr1 Zn2 Pr2 131.69(4) 5_445 5
Pr1 Zn2 Pr2 119.55(3) 9_565 5
Zn1 Zn2 Pr2 63.30(3) 13_455 5_455
Zn1 Zn2 Pr2 133.20(5) 13 5_455
Zn3 Zn2 Pr2 73.33(4) 9_565 5_455
Zn1 Zn2 Pr2 137.47(2) . 5_455
Pb1 Zn2 Pr2 63.45(2) . 5_455
Pr1 Zn2 Pr2 131.69(4) 5_545 5_455
Pr1 Zn2 Pr2 75.94(2) 5_445 5_455
Pr1 Zn2 Pr2 119.55(3) 9_565 5_455
Pr2 Zn2 Pr2 80.66(3) 5 5_455
Zn2 Zn3 Zn2 142.15(9) 2_565 9_565
Zn2 Zn3 Pb1 108.93(5) 2_565 .
Zn2 Zn3 Pb1 108.93(5) 9_565 .
Zn2 Zn3 Zn1 55.42(3) 2_565 14_556
Zn2 Zn3 Zn1 106.09(5) 9_565 14_556
Pb1 Zn3 Zn1 116.59(4) . 14_556
Zn2 Zn3 Zn1 106.09(5) 2_565 5_455
Zn2 Zn3 Zn1 55.42(3) 9_565 5_455
Pb1 Zn3 Zn1 116.59(4) . 5_455
Zn1 Zn3 Zn1 126.82(7) 14_556 5_455
Zn2 Zn3 Zn1 106.09(5) 2_565 5
Zn2 Zn3 Zn1 55.42(3) 9_565 5
Pb1 Zn3 Zn1 116.59(4) . 5
Zn1 Zn3 Zn1 53.03(4) 14_556 5
Zn1 Zn3 Zn1 101.58(5) 5_455 5
Zn2 Zn3 Zn1 55.42(3) 2_565 14_456
Zn2 Zn3 Zn1 106.09(5) 9_565 14_456
Pb1 Zn3 Zn1 116.59(4) . 14_456
Zn1 Zn3 Zn1 101.58(5) 14_556 14_456
Zn1 Zn3 Zn1 53.03(4) 5_455 14_456
Zn1 Zn3 Zn1 126.82(7) 5 14_456
Zn2 Zn3 Pr1 71.07(5) 2_565 .
Zn2 Zn3 Pr1 71.07(5) 9_565 .
Pb1 Zn3 Pr1 180.0 . .
Zn1 Zn3 Pr1 63.41(4) 14_556 .
Zn1 Zn3 Pr1 63.41(4) 5_455 .
Zn1 Zn3 Pr1 63.41(4) 5 .
Zn1 Zn3 Pr1 63.41(4) 14_456 .

loop_
_geom_bond_atom_site_label_1
_geom_bond_atom_site_label_2
_geom_bond_distance
_geom_bond_site_symmetry_2
Pr1 Zn3 3.136(2) .
Pr1 Zn1 3.1691(10) 5_455
Pr1 Zn1 3.1691(10) 14_456
Pr1 Zn1 3.1691(10) 14_556
Pr1 Zn1 3.1691(10) 5
Pr1 Zn2 3.1815(10) 14_556
Pr1 Zn2 3.1815(10) 5_455
Pr1 Zn2 3.1815(10) 5
Pr1 Zn2 3.1815(10) 14_456
Pr1 Zn1 3.2903(13) 2_565
Pr1 Zn1 3.2903(13) 9_565
Pr1 Zn2 3.3460(13) 9_565
Pr2 Zn1 3.2383(12) .
Pr2 Zn1 3.2384(12) 9
Pr2 Pb1 3.3132(4) 13_455
Pr2 Pb1 3.3132(4) 5_545
Pr2 Pb1 3.3132(4) 13
Pr2 Pb1 3.3132(4) 5_445
Pr2 Zn2 3.4483(10) 13
Pr2 Zn2 3.4483(10) 5_445
Pr2 Zn2 3.4483(10) 13_455
Pr2 Zn2 3.4483(10) 5_545
Pr2 Pr1 4.0843(8) 9_565
Pr2 Pr1 4.0843(8) 1_545
Pb1 Zn3 2.6832(19) .
Pb1 Zn2 2.7503(13) .
Pb1 Zn2 2.7504(13) 10_556
Pb1 Pr2 3.3132(4) 6
Pb1 Pr2 3.3132(4) 5_455
Pb1 Pr2 3.3132(4) 6_455
Pb1 Pr2 3.3132(4) 5
Pb1 Pr1 3.3492(8) 5_445
Pb1 Pr1 3.3492(8) 5_545
Zn1 Zn2 2.5479(9) 13_455
Zn1 Zn2 2.5479(9) 13
Zn1 Zn1 2.572(2) 10_556
Zn1 Zn2 2.7444(17) .
Zn1 Zn3 2.8804(11) 5_445
Zn1 Zn3 2.8804(11) 5_545
Zn1 Pr1 3.1692(10) 5_545
Zn1 Pr1 3.1692(10) 5_445
Zn1 Pr1 3.2903(13) 9_565
Zn2 Zn1 2.5479(9) 13_455
Zn2 Zn1 2.5479(9) 13
Zn2 Zn3 2.5657(14) 9_565
Zn2 Pr1 3.1815(10) 5_545
Zn2 Pr1 3.1815(10) 5_445
Zn2 Pr1 3.3460(13) 9_565
Zn2 Pr2 3.4483(10) 5
Zn2 Pr2 3.4483(10) 5_455
Zn3 Zn2 2.5657(14) 2_565
Zn3 Zn2 2.5657(14) 9_565
Zn3 Zn1 2.8804(11) 14_556
Zn3 Zn1 2.8804(11) 5_455
Zn3 Zn1 2.8804(11) 5
Zn3 Zn1 2.8804(11) 14_456
